data_7238854
loop_
_publ_author_name
'Abrahams, Brendan F.'
'Maynard-Casely, Helen E.'
'Robson, Richard'
'White, Keith F.'

_publ_section_title
;
 Copper(ii) coordination polymers of imdc&#x2212; (H2imdc+ = the
 1,3-bis(carboxymethyl)imidazolium cation): unusual sheet interpenetration
 and an unexpected single crystal-to-single crystal transformation
;
_journal_issue 45
_journal_name_full CrystEngComm
_journal_page_first 9729
_journal_paper_doi 10.1039/c3ce41226a
_journal_volume 15
_journal_year 2013
_chemical_formula_sum 'C28 H42 B Cu2 F4 N8 Na O23'
_chemical_formula_weight 1095.58
_space_group_IT_number 112
_space_group_name_Hall 'P -4 2c'
_space_group_name_H-M_alt 'P -4 2 c'
_symmetry_cell_setting tetragonal
_symmetry_space_group_name_H-M 'P -4 2 c'
_atom_sites_solution_hydrogens geom
_atom_sites_solution_primary direct
_atom_sites_solution_secondary difmap
_audit_creation_method SHELXL-97
_cell_angle_alpha 90.00
_cell_angle_beta 90.00
_cell_angle_gamma 90.00
_cell_formula_units_Z 2
_cell_length_a 12.3883(3)
_cell_length_b 12.3883(3)
_cell_length_c 14.5923(4)
_cell_measurement_reflns_used 2087
_cell_measurement_temperature 130(2)
_cell_measurement_theta_max 74.11
_cell_measurement_theta_min 3.56
_cell_volume 2239.48(10)
_computing_cell_refinement
;
CrysAlisPro, Agilent Technologies,
Version 1.171.36.20 (release 27-06-2012 CrysAlis171 .NET)
(compiled Jul 11 2012,15:38:31)
;
_computing_data_collection
;
CrysAlisPro, Agilent Technologies,
Version 1.171.36.20 (release 27-06-2012 CrysAlis171 .NET)
(compiled Jul 11 2012,15:38:31)
;
_computing_data_reduction
;
CrysAlisPro, Agilent Technologies,
Version 1.171.36.20 (release 27-06-2012 CrysAlis171 .NET)
(compiled Jul 11 2012,15:38:31)
;
_computing_structure_refinement 'SHELXL-97 (Sheldrick, 1997)'
_computing_structure_solution 'SHELXS-97 (Sheldrick, 1997)'
_diffrn_ambient_temperature 130(2)
_diffrn_detector_area_resol_mean 10.2273
_diffrn_measured_fraction_theta_full 0.999
_diffrn_measured_fraction_theta_max 0.999
_diffrn_measurement_device_type 'SuperNova, Dual, Cu at zero, Atlas'
_diffrn_radiation_monochromator mirror
_diffrn_radiation_source 'SuperNova (Cu) X-ray Source'
_diffrn_radiation_type CuK\a
_diffrn_radiation_wavelength 1.54184
_diffrn_reflns_av_R_equivalents 0.0196
_diffrn_reflns_av_sigmaI/netI 0.0212
_diffrn_reflns_limit_h_max 14
_diffrn_reflns_limit_h_min -10
_diffrn_reflns_limit_k_max 13
_diffrn_reflns_limit_k_min -14
_diffrn_reflns_limit_l_max 17
_diffrn_reflns_limit_l_min -16
_diffrn_reflns_number 4291
_diffrn_reflns_theta_full 67.99
_diffrn_reflns_theta_max 67.99
_diffrn_reflns_theta_min 3.57
_exptl_absorpt_coefficient_mu 2.236
_exptl_absorpt_correction_T_max 0.648
_exptl_absorpt_correction_T_min 0.450
_exptl_absorpt_correction_type gaussian
_exptl_absorpt_process_details
;
CrysAlisPro, Agilent Technologies,
Version 1.171.36.20 (release 27-06-2012 CrysAlis171 .NET)
(compiled Jul 11 2012,15:38:31)
Numerical absorption correction based on gaussian integration over
			a multifaceted crystal model
;
_exptl_crystal_colour blue
_exptl_crystal_density_diffrn 1.625
_exptl_crystal_density_method 'not measured'
_exptl_crystal_description 'elongated octahedron'
_exptl_crystal_F_000 1120
_exptl_crystal_size_max 0.2690
_exptl_crystal_size_mid 0.1437
_exptl_crystal_size_min 0.1091
_refine_diff_density_max 0.811
_refine_diff_density_min -0.668
_refine_diff_density_rms 0.095
_refine_ls_abs_structure_details 'Flack H D (1983), Acta Cryst. A39, 876-881'
_refine_ls_abs_structure_Flack 0.01(8)
_refine_ls_extinction_method none
_refine_ls_goodness_of_fit_ref 1.073
_refine_ls_hydrogen_treatment mixed
_refine_ls_matrix_type full
_refine_ls_number_parameters 155
_refine_ls_number_reflns 1805
_refine_ls_number_restraints 3
_refine_ls_restrained_S_all 1.073
_refine_ls_R_factor_all 0.0624
_refine_ls_R_factor_gt 0.0569
_refine_ls_shift/su_max 0.000
_refine_ls_shift/su_mean 0.000
_refine_ls_structure_factor_coef Fsqd
_refine_ls_weighting_details 'calc w=1/[\s^2^(Fo^2^)+(0.1180P)^2^+1.9128P] where P=(Fo^2^+2Fc^2^)/3'
_refine_ls_weighting_scheme calc
_refine_ls_wR_factor_gt 0.1636
_refine_ls_wR_factor_ref 0.1715
_reflns_number_gt 1647
_reflns_number_total 1805
_reflns_threshold_expression >2sigma(I)
_cod_data_source_file c3ce41226a.txt
_cod_data_source_block shelxl
_cod_depositor_comments
;
The following automatic conversions were performed:

data item '_symmetry_cell_setting' value 'Tetragonal' was changed to
'tetragonal' in accordance with the
/home/saulius/struct/COD-crude-data/automatic-downloads/DataCite-retrospective/RSC/depositions/lib/dictionaries/cif_core.dic
dictionary named 'cif_core.dic' version 2.4.2 last updated on
2011-04-26.

Automatic conversion script
Id: cif_fix_values 6909 2019-04-08 15:41:33Z antanas 
;
_cod_original_sg_symbol_H-M P-42c
_cod_database_code 7238854

loop_
_symmetry_equiv_pos_as_xyz
'x, y, z'
'-x, -y, z'
'y, -x, -z'
'-y, x, -z'
'-x, y, -z+1/2'
'x, -y, -z+1/2'
'-y, -x, z+1/2'
'y, x, z+1/2'

loop_
_atom_site_label
_atom_site_type_symbol
_atom_site_fract_x
_atom_site_fract_y
_atom_site_fract_z
_atom_site_U_iso_or_equiv
_atom_site_adp_type
_atom_site_occupancy
_atom_site_symmetry_multiplicity
_atom_site_calc_flag
_atom_site_refinement_flags
Na1 Na 0.4803(7) 0.9784(6) 0.6835(6) 0.049(2) Uiso 0.25 1 d P
O1WA O 0.3677(7) 0.8796(7) 0.5771(7) 0.054(2) Uiso 0.50 1 d P
O1WB O 0.4099(16) 0.9122(15) 0.5841(16) 0.129(7) Uiso 0.50 1 d P
O2WA O 0.6769(11) 1.012(2) 0.7409(19) 0.063(5) Uiso 0.25 1 d P
O3W O 0.5000 0.8074(14) 0.7500 0.098(5) Uiso 0.50 2 d SP
B1 B 1.0000 1.0000 0.7776(10) 0.075(6) Uiso 0.50 2 d SPD
F1 F 0.9077(7) 1.0065(11) 0.7189(6) 0.098(3) Uiso 0.50 1 d PD
F2 F 0.9959(10) 0.9024(7) 0.8279(6) 0.095(3) Uiso 0.50 1 d PD
O4W O 1.0000 1.0000 0.919(2) 0.210(13) Uiso 0.50 2 d SP
Cu1 Cu 0.5000 1.0000 0.2500 0.0281(3) Uani 1 4 d S
Cu2 Cu 0.5000 0.5000 0.7500 0.0477(4) Uani 1 4 d S
O4 O 0.3878(3) 0.8900(3) 0.2367(3) 0.0365(8) Uani 1 1 d .
O1 O 0.3880(4) 0.4846(3) 0.6582(2) 0.0518(10) Uani 1 1 d .
N2 N 0.2134(3) 0.7473(4) 0.3890(3) 0.0428(10) Uani 1 1 d .
O3 O 0.3635(3) 0.9101(3) 0.3873(2) 0.0405(8) Uani 1 1 d .
N1 N 0.2208(4) 0.6393(4) 0.5044(3) 0.0459(11) Uani 1 1 d .
O2 O 0.3879(4) 0.6627(3) 0.6311(3) 0.0548(10) Uani 1 1 d .
C7 C 0.3395(4) 0.8715(4) 0.3130(3) 0.0336(10) Uani 1 1 d .
C3 C 0.2583(4) 0.6593(4) 0.4203(3) 0.0408(11) Uani 1 1 d .
H3 H 0.3095 0.6163 0.3884 0.049 Uiso 1 1 calc R
C6 C 0.2411(4) 0.7966(4) 0.3012(4) 0.0431(12) Uani 1 1 d .
H6A H 0.1788 0.8387 0.2781 0.052 Uiso 1 1 calc R
H6B H 0.2579 0.7396 0.2559 0.052 Uiso 1 1 calc R
C1 C 0.3510(5) 0.5699(4) 0.6208(4) 0.0463(13) Uani 1 1 d .
C2 C 0.2541(5) 0.5481(5) 0.5599(4) 0.0518(13) Uani 1 1 d .
H2A H 0.2713 0.4869 0.5189 0.062 Uiso 1 1 calc R
H2B H 0.1926 0.5259 0.5990 0.062 Uiso 1 1 calc R
C5 C 0.1419(6) 0.7843(6) 0.4533(5) 0.0683(19) Uani 1 1 d .
H5 H 0.0977 0.8466 0.4479 0.082 Uiso 1 1 calc R
C4 C 0.1453(7) 0.7161(6) 0.5263(5) 0.070(2) Uani 1 1 d .
H4 H 0.1041 0.7206 0.5810 0.084 Uiso 1 1 calc R

loop_
_atom_site_aniso_label
_atom_site_aniso_U_11
_atom_site_aniso_U_22
_atom_site_aniso_U_33
_atom_site_aniso_U_23
_atom_site_aniso_U_13
_atom_site_aniso_U_12
Cu1 0.0314(6) 0.0298(6) 0.0231(6) 0.000 0.000 0.000
Cu2 0.0819(11) 0.0323(7) 0.0288(6) 0.000 0.000 0.000
O4 0.0358(15) 0.0366(15) 0.037(2) 0.0012(15) 0.0053(15) -0.0070(13)
O1 0.086(3) 0.038(2) 0.0318(16) 0.0024(16) -0.0046(17) -0.002(2)
N2 0.033(2) 0.051(2) 0.044(2) 0.005(2) 0.0053(18) -0.006(2)
O3 0.044(2) 0.050(2) 0.0282(16) 0.0064(15) -0.0028(15) -0.0034(16)
N1 0.051(3) 0.043(2) 0.044(2) 0.005(2) 0.013(2) -0.004(2)
O2 0.069(3) 0.045(2) 0.051(2) 0.0030(18) 0.000(2) -0.0049(19)
C7 0.030(2) 0.036(2) 0.034(2) 0.007(2) -0.0006(19) -0.0021(19)
C3 0.042(3) 0.048(3) 0.032(2) 0.004(2) 0.003(2) -0.004(2)
C6 0.041(3) 0.048(3) 0.040(3) 0.010(2) 0.000(2) -0.013(3)
C1 0.067(4) 0.039(3) 0.033(2) 0.003(2) 0.007(3) 0.001(3)
C2 0.063(3) 0.051(3) 0.042(3) 0.010(2) 0.003(3) -0.007(3)
C5 0.071(4) 0.070(4) 0.063(4) 0.022(3) 0.022(4) 0.019(4)
C4 0.072(4) 0.076(5) 0.063(4) 0.024(4) 0.030(4) 0.015(4)

loop_
_atom_type_symbol
_atom_type_description
_atom_type_scat_dispersion_real
_atom_type_scat_dispersion_imag
_atom_type_scat_source
C C 0.0181 0.0091 'International Tables Vol C Tables 4.2.6.8 and 6.1.1.4'
H H 0.0000 0.0000 'International Tables Vol C Tables 4.2.6.8 and 6.1.1.4'
B B 0.0090 0.0039 'International Tables Vol C Tables 4.2.6.8 and 6.1.1.4'
N N 0.0311 0.0180 'International Tables Vol C Tables 4.2.6.8 and 6.1.1.4'
O O 0.0492 0.0322 'International Tables Vol C Tables 4.2.6.8 and 6.1.1.4'
F F 0.0727 0.0534 'International Tables Vol C Tables 4.2.6.8 and 6.1.1.4'
Na Na 0.1353 0.1239 'International Tables Vol C Tables 4.2.6.8 and 6.1.1.4'
Cu Cu -1.9646 0.5888 'International Tables Vol C Tables 4.2.6.8 and 6.1.1.4'

loop_
_geom_angle_atom_site_label_1
_geom_angle_atom_site_label_2
_geom_angle_atom_site_label_3
_geom_angle
_geom_angle_site_symmetry_1
_geom_angle_site_symmetry_3
Na1 Na1 O1WB 129.4(8) 2_675 .
Na1 Na1 Na1 80.5(5) 2_675 5_656
O1WB Na1 Na1 149.4(8) . 5_656
Na1 Na1 Na1 78.7(5) 2_675 6_576
O1WB Na1 Na1 149.2(8) . 6_576
Na1 Na1 Na1 20.8(5) 5_656 6_576
Na1 Na1 O2WA 125.3(14) 2_675 2_675
O1WB Na1 O2WA 84.4(10) . 2_675
Na1 Na1 O2WA 80.8(9) 5_656 2_675
Na1 Na1 O2WA 66.8(8) 6_576 2_675
Na1 Na1 O2WA 116.1(13) 2_675 5_656
O1WB Na1 O2WA 93.3(10) . 5_656
Na1 Na1 O2WA 74.8(8) 5_656 5_656
Na1 Na1 O2WA 58.9(7) 6_576 5_656
O2WA Na1 O2WA 9.8(13) 2_675 5_656
Na1 Na1 O3W 126.7(12) 2_675 .
O1WB Na1 O3W 88.5(7) . .
Na1 Na1 O3W 64.7(3) 5_656 .
Na1 Na1 O3W 80.8(5) 6_576 .
O2WA Na1 O3W 88.9(8) 2_675 .
O2WA Na1 O3W 93.2(7) 5_656 .
Na1 Na1 O1WB 37.1(6) 2_675 2_675
O1WB Na1 O1WB 92.5(13) . 2_675
Na1 Na1 O1WB 116.5(7) 5_656 2_675
Na1 Na1 O1WB 115.6(7) 6_576 2_675
O2WA Na1 O1WB 136.6(9) 2_675 2_675
O2WA Na1 O1WB 132.2(9) 5_656 2_675
O3W Na1 O1WB 134.4(5) . 2_675
Na1 Na1 O1WA 139.7(4) 2_675 .
O1WB Na1 O1WA 10.6(8) . .
Na1 Na1 O1WA 139.7(5) 5_656 .
Na1 Na1 O1WA 138.8(4) 6_576 .
O2WA Na1 O1WA 75.6(8) 2_675 .
O2WA Na1 O1WA 84.9(7) 5_656 .
O3W Na1 O1WA 82.4(4) . .
O1WB Na1 O1WA 103.0(6) 2_675 .
Na1 Na1 O2WA 41.6(12) 2_675 .
O1WB Na1 O2WA 138.7(9) . .
Na1 Na1 O2WA 57.4(7) 5_656 .
Na1 Na1 O2WA 69.4(6) 6_576 .
O2WA Na1 O2WA 136.1(13) 2_675 .
O2WA Na1 O2WA 127.8(6) 5_656 .
O3W Na1 O2WA 85.1(7) . .
O1WB Na1 O2WA 64.9(8) 2_675 .
O1WA Na1 O2WA 145.6(7) . .
Na1 Na1 O2WA 49.8(11) 2_675 6_576
O1WB Na1 O2WA 139.4(9) . 6_576
Na1 Na1 O2WA 51.6(7) 5_656 6_576
Na1 Na1 O2WA 65.9(6) 6_576 6_576
O2WA Na1 O2WA 132.1(5) 2_675 6_576
O2WA Na1 O2WA 124.8(12) 5_656 6_576
O3W Na1 O2WA 76.9(6) . 6_576
O1WB Na1 O2WA 73.1(8) 2_675 6_576
O1WA Na1 O2WA 144.2(7) . 6_576
O2WA Na1 O2WA 8.7(12) . 6_576
Na1 Na1 O3W 41.5(10) 2_675 2_675
O1WB Na1 O3W 135.4(7) . 2_675
Na1 Na1 O3W 69.3(2) 5_656 2_675
Na1 Na1 O3W 54.7(4) 6_576 2_675
O2WA Na1 O3W 83.9(8) 2_675 2_675
O2WA Na1 O3W 74.6(7) 5_656 2_675
O3W Na1 O3W 134.0(5) . 2_675
O1WB Na1 O3W 68.3(5) 2_675 2_675
O1WA Na1 O3W 138.0(4) . 2_675
O2WA Na1 O3W 70.1(6) . 2_675
O2WA Na1 O3W 75.0(6) 6_576 2_675
O1WB O1WA Na1 31(2) . .
O1WB O1WA Na1 23(2) . 2_675
Na1 O1WA Na1 9.0(2) . 2_675
O1WA O1WB Na1 138(3) . .
O1WA O1WB Na1 151(3) . 2_675
Na1 O1WB Na1 13.4(4) . 2_675
O2WA O2WA Na1 107(2) 6_576 2_675
O2WA O2WA Na1 63(2) 6_576 5_656
Na1 O2WA Na1 54.3(5) 2_675 5_656
O2WA O2WA Na1 95(3) 6_576 .
Na1 O2WA Na1 13.1(4) 2_675 .
Na1 O2WA Na1 47.8(4) 5_656 .
O2WA O2WA Na1 76(3) 6_576 6_576
Na1 O2WA Na1 47.6(5) 2_675 6_576
Na1 O2WA Na1 14.1(4) 5_656 6_576
Na1 O2WA Na1 44.8(4) . 6_576
Na1 O3W Na1 50.6(6) 5_656 .
Na1 O3W Na1 11.8(4) 5_656 6_576
Na1 O3W Na1 44.5(5) . 6_576
Na1 O3W Na1 44.5(5) 5_656 2_675
Na1 O3W Na1 11.8(4) . 2_675
Na1 O3W Na1 41.3(4) 6_576 2_675
B1 B1 F1 92.5(9) 5_756 6_576
B1 B1 F1 92.5(9) 5_756 5_756
F1 B1 F1 174.9(19) 6_576 5_756
B1 B1 F2 121.2(6) 5_756 2_775
F1 B1 F2 94.1(11) 6_576 2_775
F1 B1 F2 83.2(10) 5_756 2_775
B1 B1 F2 121.2(6) 5_756 .
F1 B1 F2 83.2(10) 6_576 .
F1 B1 F2 94.1(11) 5_756 .
F2 B1 F2 117.5(13) 2_775 .
B1 B1 F1 53.3(6) 5_756 .
F1 B1 F1 40.0(8) 6_576 .
F1 B1 F1 145.0(13) 5_756 .
F2 B1 F1 106.9(6) 2_775 .
F2 B1 F1 109.2(6) . .
B1 B1 F1 53.3(6) 5_756 2_775
F1 B1 F1 145.0(13) 6_576 2_775
F1 B1 F1 40.0(8) 5_756 2_775
F2 B1 F1 109.2(6) 2_775 2_775
F2 B1 F1 106.9(6) . 2_775
F1 B1 F1 106.5(11) . 2_775
B1 B1 F2 38.2(4) 5_756 6_576
F1 B1 F2 93.0(8) 6_576 6_576
F1 B1 F2 91.0(9) 5_756 6_576
F2 B1 F2 83.2(7) 2_775 6_576
F2 B1 F2 159.1(7) . 6_576
F1 B1 F2 58.3(7) . 6_576
F1 B1 F2 65.5(8) 2_775 6_576
B1 B1 F2 38.2(4) 5_756 5_756
F1 B1 F2 91.0(9) 6_576 5_756
F1 B1 F2 93.0(8) 5_756 5_756
F2 B1 F2 159.1(7) 2_775 5_756
F2 B1 F2 83.2(7) . 5_756
F1 B1 F2 65.5(8) . 5_756
F1 B1 F2 58.3(7) 2_775 5_756
F2 B1 F2 76.4(7) 6_576 5_756
F1 F1 B1 86.8(9) 6_576 5_756
F1 F1 B1 53.2(6) 6_576 .
B1 F1 B1 34.2(13) 5_756 .
F1 F1 F2 120.5(15) 6_576 6_576
B1 F1 F2 55.1(7) 5_756 6_576
B1 F1 F2 76.4(8) . 6_576
B1 F2 F1 41.7(5) . 6_576
B1 F2 O4W 79.0(11) . .
F1 F2 O4W 82.5(8) 6_576 .
B1 F2 B1 20.6(7) . 5_756
F1 F2 B1 45.2(3) 6_576 5_756
O4W F2 B1 99.5(9) . 5_756
F2 O4W F2 84.6(16) 2_775 .
O4 Cu1 O4 168.6(2) 2_675 .
O4 Cu1 O4 91.69(18) 2_675 6_575
O4 Cu1 O4 89.43(18) . 6_575
O4 Cu1 O4 89.43(18) 2_675 5_655
O4 Cu1 O4 91.69(18) . 5_655
O4 Cu1 O4 168.6(2) 6_575 5_655
O1 Cu2 O1 92.5(2) . 2_665
O1 Cu2 O1 88.6(2) . 6_566
O1 Cu2 O1 168.7(2) 2_665 6_566
O1 Cu2 O1 168.7(2) . 5_656
O1 Cu2 O1 88.6(2) 2_665 5_656
O1 Cu2 O1 92.5(2) 6_566 5_656
C7 O4 Cu1 111.7(3) . .
C1 O1 Cu2 118.2(4) . .
C3 N2 C5 108.4(5) . .
C3 N2 C6 123.8(5) . .
C5 N2 C6 127.8(5) . .
C3 N1 C4 108.8(5) . .
C3 N1 C2 124.0(5) . .
C4 N1 C2 127.1(5) . .
O3 C7 O4 125.8(4) . .
O3 C7 C6 121.8(4) . .
O4 C7 C6 112.3(4) . .
N2 C3 N1 109.2(5) . .
N2 C6 C7 109.9(4) . .
O2 C1 O1 125.5(6) . .
O2 C1 C2 121.7(5) . .
O1 C1 C2 112.8(5) . .
N1 C2 C1 114.4(5) . .
C4 C5 N2 107.9(6) . .
C5 C4 N1 105.6(6) . .

loop_
_geom_bond_atom_site_label_1
_geom_bond_atom_site_label_2
_geom_bond_distance
_geom_bond_site_symmetry_2
Na1 Na1 0.724(16) 2_675
Na1 O1WB 1.88(2) .
Na1 Na1 2.002(17) 5_656
Na1 Na1 2.014(17) 6_576
Na1 O2WA 2.124(19) 2_675
Na1 O2WA 2.28(2) 5_656
Na1 O3W 2.343(18) .
Na1 O1WB 2.41(2) 2_675
Na1 O1WA 2.420(13) .
Na1 O2WA 2.610(18) .
Na1 O2WA 2.676(19) 6_576
Na1 O3W 2.836(18) 2_675
O1WA O1WB 0.67(2) .
O1WA Na1 3.009(13) 2_675
O1WB Na1 2.41(2) 2_675
O2WA O2WA 0.40(6) 6_576
O2WA Na1 2.124(19) 2_675
O2WA Na1 2.28(2) 5_656
O2WA Na1 2.676(19) 6_576
O3W Na1 2.343(18) 5_656
O3W Na1 2.836(18) 6_576
O3W Na1 2.836(18) 2_675
B1 B1 0.80(3) 5_756
B1 F1 1.148(8) 6_576
B1 F1 1.148(8) 5_756
B1 F2 1.416(8) 2_775
B1 F2 1.416(8) .
B1 F1 1.431(8) .
B1 F1 1.431(8) 2_775
B1 F2 1.958(16) 6_576
B1 F2 1.958(16) 5_756
F1 F1 0.921(16) 6_576
F1 B1 1.148(8) 5_756
F1 F2 1.714(17) 6_576
F2 F1 1.714(16) 6_576
F2 O4W 1.80(3) .
F2 B1 1.958(16) 5_756
O4W F2 1.80(3) 2_775
Cu1 O4 1.956(3) 2_675
Cu1 O4 1.956(3) .
Cu1 O4 1.956(3) 6_575
Cu1 O4 1.956(3) 5_655
Cu2 O1 1.938(4) .
Cu2 O1 1.938(4) 2_665
Cu2 O1 1.938(4) 6_566
Cu2 O1 1.938(4) 5_656
O4 C7 1.284(6) .
O1 C1 1.274(7) .
N2 C3 1.307(7) .
N2 C5 1.369(8) .
N2 C6 1.460(6) .
O3 C7 1.222(6) .
N1 C3 1.334(7) .
N1 C4 1.372(10) .
N1 C2 1.450(7) .
O2 C1 1.246(7) .
C7 C6 1.541(7) .
C1 C2 1.518(8) .
C5 C4 1.360(9) .
